data_1510627
loop_
_publ_author_name
'Buschow, K.H.J.'
'Kapusta, C.'
'Rosenberg, M.'

_publ_section_title
;
 Nuclear magnetic resonance study of the RE(Co, B)5-type compounds (RE= Y,
 Gd)
;
_journal_name_full 'Journal of Alloys Compd.'
_journal_page_first 409
_journal_page_last 422
_journal_paper_doi 10.1016/0925-8388(92)90446-G
_journal_volume 187
_journal_year 1992
_chemical_formula_sum 'B2 Co3 Y'
_chemical_name_systematic 'Co3 Y B2'
_space_group_IT_number 191
_symmetry_space_group_name_Hall '-P 6 2'
_symmetry_space_group_name_H-M 'P 6/m m m'
_cell_angle_alpha 90
_cell_angle_beta 90
_cell_angle_gamma 120
_cell_formula_units_Z 1
_cell_length_a 5.021
_cell_length_b 5.021
_cell_length_c 3.025
_cell_volume 66.044
_citation_journal_id_ASTM JALCEU
_cod_data_source_file boron_108.cif
_cod_data_source_block B2Co3Y1
_cod_original_cell_volume 66.04447
_cod_original_formula_sum 'B2 Co3 Y1'
_cod_database_code 1510627

loop_
_symmetry_equiv_pos_as_xyz
x,y,z
x-y,x,z
-y,x-y,z
-x,-y,z
-x+y,-x,z
y,-x+y,z
-y,-x,-z
x-y,-y,-z
x,x-y,-z
y,x,-z
-x+y,y,-z
-x,-x+y,-z
-x,-y,-z
-x+y,-x,-z
y,-x+y,-z
x,y,-z
x-y,x,-z
-y,x-y,-z
y,x,z
-x+y,y,z
-x,-x+y,z
-y,-x,z
x-y,-y,z
x,x-y,z

loop_
_atom_site_label
_atom_site_type_symbol
_atom_site_fract_x
_atom_site_fract_y
_atom_site_fract_z
_atom_site_occupancy
_atom_site_U_iso_or_equiv
B1 B 0.3333 0.6667 0 1 0.0
Co1 Co 0.5 0 0.5 1 0.0
Y1 Y 0 0 0 1 0.0
